data_7035183
loop_
_publ_author_name
'Gao, Xue'
'Wang, Che'
'Shi, Zhong-Feng'
'Song, Jian'
'Bai, Feng-Ying'
'Wang, Ji-Xiao'
'Xing, Yong-Heng'

_publ_section_title
;
 A family of uranyl-aromatic dicarboxylate (pht-, ipa-, tpa-) framework
 hybrid materials: photoluminescence, surface photovoltage and dye
 adsorption.
;
_journal_issue 25
_journal_name_full 'Dalton transactions (Cambridge, England : 2003)'
_journal_page_first 11562
_journal_page_last 11571
_journal_paper_doi 10.1039/c5dt01470k
_journal_volume 44
_journal_year 2015
_chemical_formula_sum 'C14 H10 O6 U'
_chemical_formula_weight 512.25
_chemical_name_systematic
; 
 ? 
;
_space_group_IT_number 12
_symmetry_cell_setting monoclinic
_symmetry_space_group_name_Hall '-C 2y'
_symmetry_space_group_name_H-M 'C 1 2/m 1'
_atom_sites_solution_hydrogens geom
_atom_sites_solution_primary direct
_atom_sites_solution_secondary difmap
_audit_creation_method SHELXL-97
_audit_update_record
;
2015-04-01 deposited with the CCDC.
2015-05-15 downloaded from the CCDC.
;
_cell_angle_alpha 90.00
_cell_angle_beta 95.692(2)
_cell_angle_gamma 90.00
_cell_formula_units_Z 2
_cell_length_a 7.6328(12)
_cell_length_b 17.461(3)
_cell_length_c 5.3032(8)
_cell_measurement_reflns_used 2311
_cell_measurement_temperature 296(2)
_cell_measurement_theta_max 30.37
_cell_measurement_theta_min 2.92
_cell_volume 703.3(2)
_computing_cell_refinement 'Bruker SMART'
_computing_data_collection 'Bruker SMART'
_computing_data_reduction 'Bruker SAINT'
_computing_molecular_graphics 'Bruker SHELXTL'
_computing_publication_material 'Bruker SHELXTL'
_computing_structure_refinement 'SHELXL-97 (Sheldrick, 1997)'
_computing_structure_solution 'SHELXS-97 (Sheldrick, 1990)'
_diffrn_ambient_temperature 296(2)
_diffrn_measured_fraction_theta_full 0.998
_diffrn_measured_fraction_theta_max 0.998
_diffrn_measurement_device_type 'CCD area detector'
_diffrn_measurement_method 'phi and omega scans'
_diffrn_radiation_monochromator graphite
_diffrn_radiation_source 'fine-focus sealed tube'
_diffrn_radiation_type MoK\a
_diffrn_radiation_wavelength 0.71073
_diffrn_reflns_av_R_equivalents 0.0347
_diffrn_reflns_av_sigmaI/netI 0.0386
_diffrn_reflns_limit_h_max 8
_diffrn_reflns_limit_h_min -9
_diffrn_reflns_limit_k_max 20
_diffrn_reflns_limit_k_min -16
_diffrn_reflns_limit_l_max 6
_diffrn_reflns_limit_l_min -4
_diffrn_reflns_number 1738
_diffrn_reflns_theta_full 25.00
_diffrn_reflns_theta_max 25.00
_diffrn_reflns_theta_min 2.33
_diffrn_standards_decay_% 0
_diffrn_standards_interval_count 0
_diffrn_standards_interval_time 0
_diffrn_standards_number 0
_exptl_absorpt_coefficient_mu 11.563
_exptl_absorpt_correction_T_max 0.4581
_exptl_absorpt_correction_T_min 0.1951
_exptl_absorpt_correction_type multi-scan
_exptl_absorpt_process_details sadabs
_exptl_crystal_colour yellow
_exptl_crystal_density_diffrn 2.419
_exptl_crystal_density_method 'not measured'
_exptl_crystal_description block
_exptl_crystal_F_000 468
_exptl_crystal_size_max 0.21
_exptl_crystal_size_mid 0.12
_exptl_crystal_size_min 0.08
_refine_diff_density_max 2.069
_refine_diff_density_min -2.279
_refine_diff_density_rms 0.207
_refine_ls_extinction_method none
_refine_ls_goodness_of_fit_ref 1.170
_refine_ls_hydrogen_treatment mixed
_refine_ls_matrix_type full
_refine_ls_number_parameters 53
_refine_ls_number_reflns 649
_refine_ls_number_restraints 0
_refine_ls_restrained_S_all 1.170
_refine_ls_R_factor_all 0.0259
_refine_ls_R_factor_gt 0.0259
_refine_ls_shift/su_max 0.000
_refine_ls_shift/su_mean 0.000
_refine_ls_structure_factor_coef Fsqd
_refine_ls_weighting_details 'calc w=1/[\s^2^(Fo^2^)+(0.0419P)^2^+0.2899P] where P=(Fo^2^+2Fc^2^)/3'
_refine_ls_weighting_scheme calc
_refine_ls_wR_factor_gt 0.0660
_refine_ls_wR_factor_ref 0.0660
_reflns_number_gt 649
_reflns_number_total 649
_reflns_threshold_expression >2sigma(I)
_cod_data_source_file c5dt01470k2.cif
_cod_data_source_block 1
_cod_depositor_comments
;
The following automatic conversions were performed:

'_symmetry_cell_setting' value 'Monoclinic' changed to 'monoclinic'
according to
/usr/data/users/saulius/crontab/automatic-downloads/rss-feeds/RSC/lib/dictionaries/cif_core.dic
dictionary named 'cif_core.dic' version 2.4.2 from 2011-04-26.

Automatic conversion script
Id: cif_fix_values 3271 2015-04-21 07:52:19Z andrius 

 Adding full bibliography for 7035180--7035183.cif.
;
_cod_original_sg_symbol_H-M C2/m
_cod_database_code 7035183

loop_
_symmetry_equiv_pos_as_xyz
'x, y, z'
'-x, y, -z'
'x+1/2, y+1/2, z'
'-x+1/2, y+1/2, -z'
'-x, -y, -z'
'x, -y, z'
'-x+1/2, -y+1/2, -z'
'x+1/2, -y+1/2, z'

loop_
_atom_site_label
_atom_site_type_symbol
_atom_site_fract_x
_atom_site_fract_y
_atom_site_fract_z
_atom_site_U_iso_or_equiv
_atom_site_adp_type
_atom_site_occupancy
_atom_site_symmetry_multiplicity
_atom_site_calc_flag
_atom_site_refinement_flags
U1 U 0.0000 0.0000 0.0000 0.02816(19) Uani 1 4 d S
C1 C 0.0000 0.1270(5) 0.5000 0.0304(17) Uani 1 2 d S
C2 C 0.0000 0.2120(5) 0.5000 0.0293(17) Uani 1 2 d S
C3 C 0.0775(9) 0.2515(4) 0.7065(15) 0.0421(15) Uani 1 1 d .
H3 H 0.1294 0.2246 0.8458 0.050 Uiso 1 1 calc R
C4 C 0.0788(11) 0.3305(5) 0.709(2) 0.061(2) Uani 1 1 d .
H4 H 0.1316 0.3570 0.8485 0.074 Uiso 1 1 calc R
C5 C 0.0000 0.3698(6) 0.5000 0.068(4) Uani 1 2 d S
H5 H 0.0000 0.4231 0.5000 0.082 Uiso 1 2 calc SR
O1 O 0.2286(9) 0.0000 0.0908(17) 0.0490(18) Uani 1 2 d S
O2 O -0.0413(8) 0.0924(3) 0.2967(10) 0.0479(12) Uani 1 1 d .

loop_
_atom_site_aniso_label
_atom_site_aniso_U_11
_atom_site_aniso_U_22
_atom_site_aniso_U_33
_atom_site_aniso_U_23
_atom_site_aniso_U_13
_atom_site_aniso_U_12
U1 0.0460(3) 0.0156(2) 0.0217(3) 0.000 -0.00221(17) 0.000
C1 0.043(4) 0.021(4) 0.028(4) 0.000 0.010(3) 0.000
C2 0.034(3) 0.022(4) 0.034(5) 0.000 0.012(3) 0.000
C3 0.051(3) 0.033(3) 0.042(4) -0.007(3) 0.005(3) -0.007(3)
C4 0.070(4) 0.035(4) 0.083(7) -0.024(4) 0.022(5) -0.014(3)
C5 0.072(7) 0.021(5) 0.117(13) 0.000 0.039(8) 0.000
O1 0.045(3) 0.037(4) 0.061(5) 0.000 -0.011(3) 0.000
O2 0.080(3) 0.029(2) 0.035(3) -0.011(2) 0.006(2) -0.002(2)

loop_
_atom_type_symbol
_atom_type_description
_atom_type_scat_dispersion_real
_atom_type_scat_dispersion_imag
_atom_type_scat_source
C C 0.0033 0.0016 'International Tables Vol C Tables 4.2.6.8 and 6.1.1.4'
H H 0.0000 0.0000 'International Tables Vol C Tables 4.2.6.8 and 6.1.1.4'
O O 0.0106 0.0060 'International Tables Vol C Tables 4.2.6.8 and 6.1.1.4'
U U -9.6767 9.6646 'International Tables Vol C Tables 4.2.6.8 and 6.1.1.4'

loop_
_geom_angle_atom_site_label_1
_geom_angle_atom_site_label_2
_geom_angle_atom_site_label_3
_geom_angle
_geom_angle_site_symmetry_1
_geom_angle_site_symmetry_3
O1 U1 O1 180.0 5 .
O1 U1 O2 89.3(3) 5 6
O1 U1 O2 90.7(3) . 6
O1 U1 O2 90.7(3) 5 5
O1 U1 O2 89.3(3) . 5
O2 U1 O2 90.7(3) 6 5
O1 U1 O2 90.7(3) 5 2
O1 U1 O2 89.3(3) . 2
O2 U1 O2 180.00(17) 6 2
O2 U1 O2 89.3(3) 5 2
O1 U1 O2 89.3(3) 5 .
O1 U1 O2 90.7(3) . .
O2 U1 O2 89.3(3) 6 .
O2 U1 O2 180.0 5 .
O2 U1 O2 90.7(3) 2 .
O2 C1 O2 122.2(8) . 2_556
O2 C1 C2 118.9(4) . .
O2 C1 C2 118.9(4) 2_556 .
C3 C2 C3 119.9(9) 2_556 .
C3 C2 C1 120.0(4) 2_556 .
C3 C2 C1 120.0(4) . .
C2 C3 C4 120.7(8) . .
C2 C3 H3 119.7 . .
C4 C3 H3 119.7 . .
C3 C4 C5 119.0(9) . .
C3 C4 H4 120.5 . .
C5 C4 H4 120.5 . .
C4 C5 C4 120.8(10) 2_556 .
C4 C5 H5 119.6 2_556 .
C4 C5 H5 119.6 . .
C1 O2 U1 153.0(5) . .

loop_
_geom_bond_atom_site_label_1
_geom_bond_atom_site_label_2
_geom_bond_distance
_geom_bond_site_symmetry_2
U1 O1 1.763(7) 5
U1 O1 1.763(7) .
U1 O2 2.297(5) 6
U1 O2 2.297(5) 5
U1 O2 2.297(5) 2
U1 O2 2.297(5) .
C1 O2 1.248(7) .
C1 O2 1.248(7) 2_556
C1 C2 1.484(11) .
C2 C3 1.377(8) 2_556
C2 C3 1.377(8) .
C3 C4 1.380(11) .
C3 H3 0.9300 .
C4 C5 1.389(12) .
C4 H4 0.9300 .
C5 C4 1.389(12) 2_556
C5 H5 0.9300 .

loop_
_geom_torsion_atom_site_label_1
_geom_torsion_atom_site_label_2
_geom_torsion_atom_site_label_3
_geom_torsion_atom_site_label_4
_geom_torsion
_geom_torsion_site_symmetry_1
_geom_torsion_site_symmetry_4
O2 C1 C2 C3 12.9(4) . 2_556
O2 C1 C2 C3 -167.1(4) 2_556 2_556
O2 C1 C2 C3 -167.1(4) . .
O2 C1 C2 C3 12.9(4) 2_556 .
C3 C2 C3 C4 -0.1(5) 2_556 .
C1 C2 C3 C4 179.9(5) . .
C2 C3 C4 C5 0.3(10) . .
C3 C4 C5 C4 -0.1(5) . 2_556
O2 C1 O2 U1 -46.8(9) 2_556 .
C2 C1 O2 U1 133.2(9) . .
O1 U1 O2 C1 153.1(10) 5 .
O1 U1 O2 C1 -26.9(10) . .
O2 U1 O2 C1 63.7(11) 6 .
O2 U1 O2 C1 -99(2) 5 .
O2 U1 O2 C1 -116.3(11) 2 .
